data_7000182
loop_
_publ_author_name
'Elsegood, Mark R. J.'
'Lake, Andrew J.'
'Smith, Martin B.'

_publ_section_title
;
 A novel fluorene-containing \k4-P2N2-tetradentate platinum(II) complex
;
_journal_issue 1
_journal_name_full 'Dalton Transactions'
_journal_page_first 30
_journal_page_last 32
_journal_paper_doi 10.1039/b816351k
_journal_year 2009
_chemical_formula_moiety 'C26 H21 N2 O P'
_chemical_formula_sum 'C26 H21 N2 O P'
_chemical_formula_weight 408.42
_chemical_name_systematic
;
?
;
_space_group_IT_number 2
_symmetry_cell_setting triclinic
_symmetry_space_group_name_Hall '-P 1'
_symmetry_space_group_name_H-M 'P -1'
_atom_sites_solution_hydrogens 'Geom except both NH coords freely refined'
_atom_sites_solution_primary direct
_atom_sites_solution_secondary difmap
_audit_creation_method SHELXL-97
_cell_angle_alpha 71.744(2)
_cell_angle_beta 84.887(2)
_cell_angle_gamma 71.011(2)
_cell_formula_units_Z 4
_cell_length_a 12.6349(7)
_cell_length_b 13.7094(8)
_cell_length_c 13.7679(8)
_cell_measurement_reflns_used 6841
_cell_measurement_temperature 150(2)
_cell_measurement_theta_max 28.21
_cell_measurement_theta_min 2.20
_cell_volume 2141.3(2)
_computing_cell_refinement 'Bruker SAINT'
_computing_data_collection 'Bruker SMART'
_computing_data_reduction 'Bruker SAINT'
_computing_molecular_graphics 'Bruker SHELXTL'
_computing_publication_material 'Bruker SHELXTL and local programs'
_computing_structure_refinement 'Bruker SHELXTL'
_computing_structure_solution 'Bruker SHELXTL'
_diffrn_ambient_temperature 150(2)
_diffrn_measured_fraction_theta_full 0.992
_diffrn_measured_fraction_theta_max 0.868
_diffrn_measurement_device_type 'Bruker SMART 1000 CCD diffractometer'
_diffrn_measurement_method '\w rotation with narrow frames'
_diffrn_radiation_monochromator graphite
_diffrn_radiation_source 'sealed tube'
_diffrn_radiation_type MoK\a
_diffrn_radiation_wavelength 0.71073
_diffrn_reflns_av_R_equivalents 0.0208
_diffrn_reflns_av_sigmaI/netI 0.0390
_diffrn_reflns_limit_h_max 16
_diffrn_reflns_limit_h_min -16
_diffrn_reflns_limit_k_max 18
_diffrn_reflns_limit_k_min -17
_diffrn_reflns_limit_l_max 17
_diffrn_reflns_limit_l_min -18
_diffrn_reflns_number 18991
_diffrn_reflns_theta_full 26.00
_diffrn_reflns_theta_max 29.01
_diffrn_reflns_theta_min 1.70
_diffrn_standards_decay_% 0
_diffrn_standards_number 0
_exptl_absorpt_coefficient_mu 0.148
_exptl_absorpt_correction_T_max 0.9882
_exptl_absorpt_correction_T_min 0.923
_exptl_absorpt_correction_type multi-scan
_exptl_absorpt_process_details 'SADABS v2.10 (Sheldrick, 2003)'
_exptl_crystal_colour 'pale yellow'
_exptl_crystal_density_diffrn 1.267
_exptl_crystal_density_method 'not measured'
_exptl_crystal_description plate
_exptl_crystal_F_000 856
_exptl_crystal_size_max 0.55
_exptl_crystal_size_mid 0.27
_exptl_crystal_size_min 0.08
_refine_diff_density_max 0.473
_refine_diff_density_min -0.304
_refine_diff_density_rms 0.048
_refine_ls_extinction_method none
_refine_ls_goodness_of_fit_ref 1.002
_refine_ls_hydrogen_treatment mixed
_refine_ls_matrix_type full
_refine_ls_number_parameters 547
_refine_ls_number_reflns 9889
_refine_ls_number_restraints 0
_refine_ls_restrained_S_all 1.002
_refine_ls_R_factor_all 0.0712
_refine_ls_R_factor_gt 0.0446
_refine_ls_shift/su_max 0.001
_refine_ls_shift/su_mean 0.000
_refine_ls_structure_factor_coef Fsqd
_refine_ls_weighting_details 'calc w=1/[\s^2^(Fo^2^)+(0.0496P)^2^+1.0055P] where P=(Fo^2^+2Fc^2^)/3'
_refine_ls_weighting_scheme calc
_refine_ls_wR_factor_gt 0.1028
_refine_ls_wR_factor_ref 0.1181
_reflns_number_gt 7137
_reflns_number_total 9889
_reflns_threshold_expression I>2\s(I)
_cod_data_source_file b816351k.txt
_cod_data_source_block 2
_cod_original_sg_symbol_H-M P-1
_cod_database_code 7000182

loop_
_symmetry_equiv_pos_as_xyz
'x, y, z'
'-x, -y, -z'

loop_
_atom_site_label
_atom_site_type_symbol
_atom_site_fract_x
_atom_site_fract_y
_atom_site_fract_z
_atom_site_U_iso_or_equiv
_atom_site_adp_type
_atom_site_occupancy
_atom_site_symmetry_multiplicity
_atom_site_calc_flag
_atom_site_refinement_flags
_atom_site_disorder_assembly
_atom_site_disorder_group
P1 P -0.18585(4) 0.35456(4) 0.10532(3) 0.02595(11) Uani 1 1 d . . .
O1 O -0.15790(11) 0.24000(10) 0.17209(9) 0.0326(3) Uani 1 1 d . . .
C1 C -0.10216(14) 0.42808(15) 0.13644(14) 0.0272(4) Uani 1 1 d . . .
H1A H -0.1122 0.4973 0.0813 0.033 Uiso 1 1 calc R . .
H1B H -0.1298 0.4452 0.2006 0.033 Uiso 1 1 calc R . .
N1 N 0.01565(12) 0.36731(13) 0.14850(12) 0.0282(3) Uani 1 1 d . . .
H1 H 0.0430(18) 0.3379(18) 0.2106(17) 0.042 Uiso 1 1 d . . .
N2 N 0.06595(12) 0.34258(12) 0.06602(11) 0.0261(3) Uani 1 1 d . . .
C2 C 0.16998(14) 0.28393(14) 0.06755(13) 0.0259(4) Uani 1 1 d . . .
C3 C 0.21659(15) 0.25621(14) -0.02576(14) 0.0293(4) Uani 1 1 d . . .
C4 C 0.16517(17) 0.28349(16) -0.11952(15) 0.0347(4) Uani 1 1 d . . .
H4 H 0.0900 0.3296 -0.1325 0.042 Uiso 1 1 calc R . .
C5 C 0.22686(19) 0.24134(18) -0.19418(17) 0.0434(5) Uani 1 1 d . . .
H5 H 0.1936 0.2591 -0.2592 0.052 Uiso 1 1 calc R . .
C6 C 0.33641(19) 0.1737(2) -0.17472(18) 0.0479(6) Uani 1 1 d . . .
H6 H 0.3766 0.1449 -0.2265 0.057 Uiso 1 1 calc R . .
C7 C 0.38830(18) 0.14718(18) -0.08173(18) 0.0430(5) Uani 1 1 d . . .
H7 H 0.4636 0.1013 -0.0694 0.052 Uiso 1 1 calc R . .
C8 C 0.32773(16) 0.18926(15) -0.00628(16) 0.0332(4) Uani 1 1 d . . .
C9 C 0.35666(15) 0.17544(15) 0.09877(16) 0.0324(4) Uani 1 1 d . . .
C10 C 0.45650(17) 0.12017(18) 0.15358(18) 0.0447(5) Uani 1 1 d . . .
H10 H 0.5207 0.0831 0.1227 0.054 Uiso 1 1 calc R . .
C11 C 0.46147(18) 0.11972(19) 0.25363(19) 0.0503(6) Uani 1 1 d . . .
H11 H 0.5297 0.0822 0.2914 0.060 Uiso 1 1 calc R . .
C12 C 0.36833(17) 0.17326(19) 0.29970(17) 0.0451(5) Uani 1 1 d . . .
H12 H 0.3735 0.1716 0.3686 0.054 Uiso 1 1 calc R . .
C13 C 0.26737(16) 0.22935(16) 0.24621(15) 0.0350(4) Uani 1 1 d . . .
H13 H 0.2037 0.2658 0.2781 0.042 Uiso 1 1 calc R . .
C14 C 0.26102(14) 0.23123(14) 0.14543(14) 0.0276(4) Uani 1 1 d . . .
C15 C -0.32896(15) 0.43059(16) 0.12002(14) 0.0310(4) Uani 1 1 d . . .
C16 C -0.40144(19) 0.3748(2) 0.1705(2) 0.0538(6) Uani 1 1 d . . .
H16 H -0.3752 0.2981 0.1960 0.065 Uiso 1 1 calc R . .
C17 C -0.5125(2) 0.4307(2) 0.1839(2) 0.0678(8) Uani 1 1 d . . .
H17 H -0.5619 0.3921 0.2186 0.081 Uiso 1 1 calc R . .
C18 C -0.55101(19) 0.5418(2) 0.1471(2) 0.0546(6) Uani 1 1 d . . .
H18 H -0.6264 0.5799 0.1578 0.065 Uiso 1 1 calc R . .
C19 C -0.4808(2) 0.5973(2) 0.0950(2) 0.0636(8) Uani 1 1 d . . .
H19 H -0.5079 0.6740 0.0684 0.076 Uiso 1 1 calc R . .
C20 C -0.36994(19) 0.54187(18) 0.0809(2) 0.0566(7) Uani 1 1 d . . .
H20 H -0.3218 0.5809 0.0439 0.068 Uiso 1 1 calc R . .
C21 C -0.16413(14) 0.36170(15) -0.02768(13) 0.0264(4) Uani 1 1 d . . .
C22 C -0.14597(16) 0.26730(16) -0.05325(15) 0.0331(4) Uani 1 1 d . . .
H22 H -0.1475 0.2028 -0.0016 0.040 Uiso 1 1 calc R . .
C23 C -0.12551(18) 0.26647(17) -0.15408(15) 0.0373(5) Uani 1 1 d . . .
H23 H -0.1135 0.2017 -0.1711 0.045 Uiso 1 1 calc R . .
C24 C -0.12271(17) 0.35980(17) -0.22929(15) 0.0372(5) Uani 1 1 d . . .
H24 H -0.1076 0.3590 -0.2979 0.045 Uiso 1 1 calc R . .
C25 C -0.14184(17) 0.45460(16) -0.20484(14) 0.0360(4) Uani 1 1 d . . .
H25 H -0.1404 0.5188 -0.2569 0.043 Uiso 1 1 calc R . .
C26 C -0.16311(16) 0.45629(15) -0.10473(14) 0.0317(4) Uani 1 1 d . . .
H26 H -0.1770 0.5218 -0.0885 0.038 Uiso 1 1 calc R . .
P2 P -0.02391(4) 0.27346(4) 0.44411(3) 0.02633(11) Uani 1 1 d . . .
O2 O 0.03539(11) 0.33256(11) 0.35946(9) 0.0336(3) Uani 1 1 d . . .
C27 C -0.08254(16) 0.18417(15) 0.40667(14) 0.0299(4) Uani 1 1 d . . .
H27A H -0.0949 0.1286 0.4687 0.036 Uiso 1 1 calc R . .
H27B H -0.1559 0.2271 0.3722 0.036 Uiso 1 1 calc R . .
N3 N -0.00923(14) 0.13171(13) 0.33896(13) 0.0349(4) Uani 1 1 d . . .
H3 H -0.031(2) 0.1514(19) 0.2768(19) 0.052 Uiso 1 1 d . . .
N4 N 0.08944(13) 0.06266(12) 0.37778(12) 0.0319(4) Uani 1 1 d . . .
C28 C 0.16265(16) 0.01186(14) 0.32291(15) 0.0316(4) Uani 1 1 d . . .
C29 C 0.16492(16) 0.00847(14) 0.21622(15) 0.0312(4) Uani 1 1 d . . .
C30 C 0.09110(17) 0.06527(15) 0.13319(15) 0.0332(4) Uani 1 1 d . . .
H30 H 0.0227 0.1182 0.1399 0.040 Uiso 1 1 calc R . .
C31 C 0.11885(18) 0.04356(16) 0.04001(16) 0.0387(5) Uani 1 1 d . . .
H31 H 0.0687 0.0823 -0.0167 0.046 Uiso 1 1 calc R . .
C32 C 0.21778(19) -0.03304(17) 0.02869(17) 0.0431(5) Uani 1 1 d . . .
H32 H 0.2351 -0.0464 -0.0355 0.052 Uiso 1 1 calc R . .
C33 C 0.29193(18) -0.09048(17) 0.11029(18) 0.0439(5) Uani 1 1 d . . .
H33 H 0.3597 -0.1437 0.1026 0.053 Uiso 1 1 calc R . .
C34 C 0.26668(17) -0.06976(16) 0.20351(17) 0.0371(5) Uani 1 1 d . . .
C35 C 0.33052(17) -0.11514(16) 0.29984(18) 0.0408(5) Uani 1 1 d . . .
C36 C 0.43428(19) -0.1936(2) 0.3268(2) 0.0554(6) Uani 1 1 d . . .
H36 H 0.4757 -0.2289 0.2795 0.067 Uiso 1 1 calc R . .
C37 C 0.4754(2) -0.2189(2) 0.4244(2) 0.0656(8) Uani 1 1 d . . .
H37 H 0.5465 -0.2719 0.4438 0.079 Uiso 1 1 calc R . .
C38 C 0.4157(2) -0.1692(2) 0.4948(2) 0.0607(7) Uani 1 1 d . . .
H38 H 0.4466 -0.1882 0.5612 0.073 Uiso 1 1 calc R . .
C39 C 0.31041(19) -0.09128(18) 0.46906(19) 0.0458(5) Uani 1 1 d . . .
H39 H 0.2686 -0.0575 0.5172 0.055 Uiso 1 1 calc R . .
C40 C 0.26922(17) -0.06503(16) 0.37105(17) 0.0372(5) Uani 1 1 d . . .
C41 C -0.13974(16) 0.36545(14) 0.48938(13) 0.0292(4) Uani 1 1 d . . .
C42 C -0.23185(17) 0.33819(17) 0.53837(16) 0.0389(5) Uani 1 1 d . . .
H42 H -0.2368 0.2681 0.5482 0.047 Uiso 1 1 calc R . .
C43 C -0.31660(19) 0.41315(19) 0.57301(18) 0.0503(6) Uani 1 1 d . . .
H43 H -0.3795 0.3943 0.6063 0.060 Uiso 1 1 calc R . .
C44 C -0.3096(2) 0.51480(19) 0.55921(19) 0.0575(7) Uani 1 1 d . . .
H44 H -0.3668 0.5654 0.5842 0.069 Uiso 1 1 calc R . .
C45 C -0.2199(2) 0.54297(19) 0.5094(2) 0.0607(7) Uani 1 1 d . . .
H45 H -0.2160 0.6136 0.4990 0.073 Uiso 1 1 calc R . .
C46 C -0.1348(2) 0.46905(16) 0.47401(17) 0.0438(5) Uani 1 1 d . . .
H46 H -0.0732 0.4892 0.4393 0.053 Uiso 1 1 calc R . .
C47 C 0.06943(15) 0.18870(14) 0.55116(13) 0.0267(4) Uani 1 1 d . . .
C48 C 0.18319(16) 0.17361(16) 0.53711(14) 0.0333(4) Uani 1 1 d . . .
H48 H 0.2089 0.2127 0.4749 0.040 Uiso 1 1 calc R . .
C49 C 0.25949(17) 0.10169(17) 0.61368(15) 0.0375(5) Uani 1 1 d . . .
H49 H 0.3372 0.0921 0.6042 0.045 Uiso 1 1 calc R . .
C50 C 0.22234(18) 0.04401(17) 0.70374(15) 0.0380(5) Uani 1 1 d . . .
H50 H 0.2748 -0.0066 0.7554 0.046 Uiso 1 1 calc R . .
C51 C 0.10948(18) 0.05946(16) 0.71910(15) 0.0376(5) Uani 1 1 d . . .
H51 H 0.0844 0.0207 0.7818 0.045 Uiso 1 1 calc R . .
C52 C 0.03259(16) 0.13146(16) 0.64317(14) 0.0325(4) Uani 1 1 d . . .
H52 H -0.0451 0.1418 0.6538 0.039 Uiso 1 1 calc R . .

loop_
_atom_site_aniso_label
_atom_site_aniso_U_11
_atom_site_aniso_U_22
_atom_site_aniso_U_33
_atom_site_aniso_U_23
_atom_site_aniso_U_13
_atom_site_aniso_U_12
P1 0.0222(2) 0.0298(2) 0.0235(2) -0.00786(18) 0.00023(17) -0.00525(18)
O1 0.0325(7) 0.0332(7) 0.0278(7) -0.0044(5) -0.0001(5) -0.0089(6)
C1 0.0239(9) 0.0310(9) 0.0253(9) -0.0121(7) 0.0009(7) -0.0036(7)
N1 0.0229(8) 0.0359(9) 0.0225(7) -0.0093(7) -0.0003(6) -0.0044(6)
N2 0.0270(8) 0.0264(7) 0.0260(8) -0.0095(6) 0.0024(6) -0.0088(6)
C2 0.0244(9) 0.0250(9) 0.0295(9) -0.0082(7) 0.0025(7) -0.0098(7)
C3 0.0287(10) 0.0275(9) 0.0353(10) -0.0130(8) 0.0081(8) -0.0124(8)
C4 0.0344(11) 0.0369(11) 0.0359(11) -0.0152(9) 0.0060(8) -0.0125(9)
C5 0.0505(13) 0.0499(13) 0.0391(12) -0.0224(10) 0.0095(10) -0.0220(11)
C6 0.0448(13) 0.0595(15) 0.0541(14) -0.0361(12) 0.0222(11) -0.0232(11)
C7 0.0305(11) 0.0470(12) 0.0603(14) -0.0306(11) 0.0156(10) -0.0138(9)
C8 0.0271(10) 0.0315(10) 0.0455(11) -0.0163(9) 0.0101(8) -0.0132(8)
C9 0.0247(9) 0.0286(9) 0.0451(11) -0.0123(8) 0.0061(8) -0.0102(8)
C10 0.0255(10) 0.0422(12) 0.0609(15) -0.0179(11) 0.0011(10) -0.0012(9)
C11 0.0273(11) 0.0536(14) 0.0552(14) -0.0072(11) -0.0100(10) 0.0007(10)
C12 0.0309(11) 0.0571(14) 0.0379(12) -0.0069(10) -0.0059(9) -0.0069(10)
C13 0.0256(10) 0.0394(11) 0.0350(10) -0.0074(9) 0.0002(8) -0.0074(8)
C14 0.0215(9) 0.0242(9) 0.0349(10) -0.0057(7) 0.0023(7) -0.0075(7)
C15 0.0235(9) 0.0393(10) 0.0294(9) -0.0126(8) -0.0008(7) -0.0063(8)
C16 0.0360(12) 0.0492(14) 0.0688(17) -0.0099(12) 0.0101(11) -0.0138(11)
C17 0.0342(13) 0.0736(19) 0.090(2) -0.0182(16) 0.0190(13) -0.0200(13)
C18 0.0248(11) 0.0706(17) 0.0662(16) -0.0307(14) 0.0035(10) -0.0033(11)
C19 0.0331(13) 0.0447(14) 0.106(2) -0.0261(15) 0.0058(13) -0.0016(11)
C20 0.0321(12) 0.0352(12) 0.097(2) -0.0175(13) 0.0170(12) -0.0100(10)
C21 0.0232(9) 0.0326(9) 0.0246(9) -0.0098(7) 0.0001(7) -0.0089(7)
C22 0.0368(11) 0.0326(10) 0.0311(10) -0.0093(8) 0.0008(8) -0.0130(8)
C23 0.0443(12) 0.0373(11) 0.0357(11) -0.0178(9) 0.0021(9) -0.0137(9)
C24 0.0425(12) 0.0478(12) 0.0261(10) -0.0155(9) 0.0024(8) -0.0167(10)
C25 0.0444(12) 0.0385(11) 0.0259(10) -0.0062(8) -0.0016(8) -0.0169(9)
C26 0.0367(11) 0.0303(10) 0.0295(10) -0.0102(8) -0.0012(8) -0.0108(8)
P2 0.0290(2) 0.0273(2) 0.0213(2) -0.00772(18) 0.00025(18) -0.00665(19)
O2 0.0384(8) 0.0355(7) 0.0242(6) -0.0059(6) 0.0027(5) -0.0116(6)
C27 0.0314(10) 0.0306(9) 0.0274(9) -0.0109(8) -0.0038(7) -0.0061(8)
N3 0.0371(9) 0.0339(9) 0.0295(9) -0.0145(7) -0.0074(7) 0.0009(7)
N4 0.0348(9) 0.0262(8) 0.0344(9) -0.0090(7) -0.0061(7) -0.0077(7)
C28 0.0316(10) 0.0225(9) 0.0414(11) -0.0089(8) -0.0013(8) -0.0096(8)
C29 0.0317(10) 0.0247(9) 0.0411(11) -0.0127(8) 0.0085(8) -0.0134(8)
C30 0.0368(11) 0.0284(9) 0.0371(10) -0.0133(8) 0.0067(8) -0.0122(8)
C31 0.0478(13) 0.0351(11) 0.0390(11) -0.0144(9) 0.0089(9) -0.0198(10)
C32 0.0529(14) 0.0400(12) 0.0449(12) -0.0201(10) 0.0197(10) -0.0236(10)
C33 0.0383(12) 0.0359(11) 0.0616(15) -0.0224(11) 0.0226(11) -0.0153(9)
C34 0.0327(11) 0.0281(10) 0.0506(12) -0.0109(9) 0.0093(9) -0.0130(8)
C35 0.0295(10) 0.0316(10) 0.0575(14) -0.0097(10) 0.0088(9) -0.0102(8)
C36 0.0333(12) 0.0458(13) 0.0713(17) -0.0058(12) 0.0062(12) -0.0045(10)
C37 0.0313(13) 0.0572(16) 0.087(2) -0.0032(15) -0.0034(13) -0.0029(11)
C38 0.0446(14) 0.0583(16) 0.0687(18) -0.0006(13) -0.0195(13) -0.0150(12)
C39 0.0401(12) 0.0397(12) 0.0557(14) -0.0069(10) -0.0086(10) -0.0149(10)
C40 0.0321(11) 0.0295(10) 0.0495(12) -0.0070(9) -0.0042(9) -0.0126(8)
C41 0.0330(10) 0.0269(9) 0.0238(9) -0.0068(7) -0.0016(7) -0.0046(8)
C42 0.0363(11) 0.0358(11) 0.0450(12) -0.0157(9) 0.0041(9) -0.0094(9)
C43 0.0375(12) 0.0515(14) 0.0541(14) -0.0170(11) 0.0093(10) -0.0051(10)
C44 0.0584(16) 0.0411(13) 0.0546(15) -0.0153(11) 0.0093(12) 0.0067(11)
C45 0.0777(19) 0.0284(11) 0.0658(17) -0.0144(11) 0.0160(14) -0.0073(12)
C46 0.0524(14) 0.0297(10) 0.0449(12) -0.0097(9) 0.0102(10) -0.0111(10)
C47 0.0308(9) 0.0258(9) 0.0238(9) -0.0091(7) -0.0014(7) -0.0075(7)
C48 0.0352(11) 0.0393(11) 0.0252(9) -0.0091(8) 0.0015(8) -0.0124(9)
C49 0.0300(10) 0.0471(12) 0.0348(11) -0.0146(9) -0.0018(8) -0.0085(9)
C50 0.0399(12) 0.0377(11) 0.0316(10) -0.0078(9) -0.0093(9) -0.0058(9)
C51 0.0465(12) 0.0395(11) 0.0265(10) -0.0027(8) -0.0027(8) -0.0190(10)
C52 0.0321(10) 0.0379(10) 0.0286(10) -0.0085(8) -0.0004(8) -0.0137(8)

loop_
_atom_type_symbol
_atom_type_description
_atom_type_scat_dispersion_real
_atom_type_scat_dispersion_imag
_atom_type_scat_source
C C 0.0033 0.0016 'International Tables Vol C Tables 4.2.6.8 and 6.1.1.4'
H H 0.0000 0.0000 'International Tables Vol C Tables 4.2.6.8 and 6.1.1.4'
N N 0.0061 0.0033 'International Tables Vol C Tables 4.2.6.8 and 6.1.1.4'
P P 0.1023 0.0942 'International Tables Vol C Tables 4.2.6.8 and 6.1.1.4'
O O 0.0106 0.0060 'International Tables Vol C Tables 4.2.6.8 and 6.1.1.4'

loop_
_geom_angle_atom_site_label_1
_geom_angle_atom_site_label_2
_geom_angle_atom_site_label_3
_geom_angle
_geom_angle_site_symmetry_1
_geom_angle_site_symmetry_3
_geom_angle_publ_flag
O1 P1 C15 111.55(8) . . ?
O1 P1 C21 111.23(8) . . ?
C15 P1 C21 108.34(8) . . ?
O1 P1 C1 112.79(8) . . ?
C15 P1 C1 105.02(8) . . ?
C21 P1 C1 107.58(8) . . ?
N1 C1 P1 112.64(12) . . ?
N2 N1 C1 115.86(14) . . ?
C2 N2 N1 122.30(15) . . ?
N2 C2 C3 118.39(16) . . ?
N2 C2 C14 135.09(17) . . ?
C3 C2 C14 106.50(15) . . ?
C4 C3 C8 121.44(17) . . ?
C4 C3 C2 129.47(17) . . ?
C8 C3 C2 109.04(17) . . ?
C3 C4 C5 118.02(19) . . ?
C6 C5 C4 120.7(2) . . ?
C7 C6 C5 121.4(2) . . ?
C6 C7 C8 118.5(2) . . ?
C7 C8 C3 119.9(2) . . ?
C7 C8 C9 131.98(19) . . ?
C3 C8 C9 108.13(16) . . ?
C10 C9 C14 120.03(19) . . ?
C10 C9 C8 130.86(18) . . ?
C14 C9 C8 109.11(16) . . ?
C11 C10 C9 119.21(19) . . ?
C10 C11 C12 121.0(2) . . ?
C11 C12 C13 120.8(2) . . ?
C14 C13 C12 118.99(19) . . ?
C13 C14 C9 119.96(17) . . ?
C13 C14 C2 132.86(17) . . ?
C9 C14 C2 107.17(16) . . ?
C20 C15 C16 118.77(19) . . ?
C20 C15 P1 122.70(16) . . ?
C16 C15 P1 118.51(16) . . ?
C15 C16 C17 120.2(2) . . ?
C18 C17 C16 120.2(2) . . ?
C19 C18 C17 120.0(2) . . ?
C18 C19 C20 120.1(2) . . ?
C15 C20 C19 120.7(2) . . ?
C22 C21 C26 119.14(17) . . ?
C22 C21 P1 117.54(14) . . ?
C26 C21 P1 123.31(14) . . ?
C21 C22 C23 120.48(18) . . ?
C24 C23 C22 119.93(18) . . ?
C23 C24 C25 120.08(18) . . ?
C24 C25 C26 120.33(18) . . ?
C25 C26 C21 120.02(17) . . ?
O2 P2 C41 111.56(8) . . ?
O2 P2 C47 111.20(8) . . ?
C41 P2 C47 108.02(8) . . ?
O2 P2 C27 113.28(8) . . ?
C41 P2 C27 106.13(9) . . ?
C47 P2 C27 106.31(8) . . ?
N3 C27 P2 111.56(13) . . ?
N4 N3 C27 116.55(15) . . ?
C28 N4 N3 121.62(16) . . ?
N4 C28 C40 118.89(18) . . ?
N4 C28 C29 134.65(18) . . ?
C40 C28 C29 106.41(16) . . ?
C30 C29 C34 118.97(18) . . ?
C30 C29 C28 133.26(17) . . ?
C34 C29 C28 107.77(17) . . ?
C29 C30 C31 119.28(19) . . ?
C32 C31 C30 121.2(2) . . ?
C31 C32 C33 120.3(2) . . ?
C32 C33 C34 119.53(19) . . ?
C33 C34 C29 120.6(2) . . ?
C33 C34 C35 130.87(19) . . ?
C29 C34 C35 108.47(18) . . ?
C36 C35 C40 120.4(2) . . ?
C36 C35 C34 130.9(2) . . ?
C40 C35 C34 108.68(17) . . ?
C37 C36 C35 118.0(2) . . ?
C36 C37 C38 121.9(2) . . ?
C37 C38 C39 120.6(3) . . ?
C40 C39 C38 117.8(2) . . ?
C39 C40 C35 121.3(2) . . ?
C39 C40 C28 130.0(2) . . ?
C35 C40 C28 108.63(19) . . ?
C46 C41 C42 119.13(18) . . ?
C46 C41 P2 117.11(15) . . ?
C42 C41 P2 123.76(15) . . ?
C43 C42 C41 120.2(2) . . ?
C44 C43 C42 120.1(2) . . ?
C45 C44 C43 120.1(2) . . ?
C44 C45 C46 120.5(2) . . ?
C45 C46 C41 120.0(2) . . ?
C48 C47 C52 119.42(17) . . ?
C48 C47 P2 117.85(14) . . ?
C52 C47 P2 122.50(14) . . ?
C49 C48 C47 120.22(18) . . ?
C50 C49 C48 119.91(19) . . ?
C51 C50 C49 120.36(19) . . ?
C50 C51 C52 120.12(19) . . ?
C51 C52 C47 119.96(18) . . ?

loop_
_geom_bond_atom_site_label_1
_geom_bond_atom_site_label_2
_geom_bond_distance
_geom_bond_site_symmetry_2
_geom_bond_publ_flag
P1 O1 1.4929(13) . ?
P1 C15 1.7993(19) . ?
P1 C21 1.8037(18) . ?
P1 C1 1.8336(19) . ?
C1 N1 1.445(2) . ?
N1 N2 1.334(2) . ?
N2 C2 1.297(2) . ?
C2 C3 1.472(2) . ?
C2 C14 1.479(2) . ?
C3 C4 1.385(3) . ?
C3 C8 1.400(3) . ?
C4 C5 1.391(3) . ?
C5 C6 1.387(3) . ?
C6 C7 1.380(3) . ?
C7 C8 1.394(3) . ?
C8 C9 1.463(3) . ?
C9 C10 1.387(3) . ?
C9 C14 1.423(2) . ?
C10 C11 1.383(3) . ?
C11 C12 1.387(3) . ?
C12 C13 1.391(3) . ?
C13 C14 1.389(3) . ?
C15 C20 1.381(3) . ?
C15 C16 1.384(3) . ?
C16 C17 1.390(3) . ?
C17 C18 1.375(4) . ?
C18 C19 1.365(4) . ?
C19 C20 1.389(3) . ?
C21 C22 1.389(3) . ?
C21 C26 1.398(3) . ?
C22 C23 1.392(3) . ?
C23 C24 1.380(3) . ?
C24 C25 1.384(3) . ?
C25 C26 1.387(3) . ?
P2 O2 1.4914(13) . ?
P2 C41 1.8026(18) . ?
P2 C47 1.8051(18) . ?
P2 C27 1.8347(19) . ?
C27 N3 1.441(2) . ?
N3 N4 1.330(2) . ?
N4 C28 1.303(2) . ?
C28 C40 1.470(3) . ?
C28 C29 1.482(3) . ?
C29 C30 1.394(3) . ?
C29 C34 1.419(3) . ?
C30 C31 1.396(3) . ?
C31 C32 1.380(3) . ?
C32 C33 1.383(3) . ?
C33 C34 1.388(3) . ?
C34 C35 1.464(3) . ?
C35 C36 1.390(3) . ?
C35 C40 1.405(3) . ?
C36 C37 1.383(4) . ?
C37 C38 1.386(4) . ?
C38 C39 1.400(3) . ?
C39 C40 1.386(3) . ?
C41 C46 1.390(3) . ?
C41 C42 1.391(3) . ?
C42 C43 1.389(3) . ?
C43 C44 1.378(3) . ?
C44 C45 1.373(4) . ?
C45 C46 1.388(3) . ?
C47 C48 1.389(3) . ?
C47 C52 1.395(3) . ?
C48 C49 1.387(3) . ?
C49 C50 1.381(3) . ?
C50 C51 1.379(3) . ?
C51 C52 1.386(3) . ?

loop_
_geom_hbond_atom_site_label_D
_geom_hbond_atom_site_label_H
_geom_hbond_atom_site_label_A
_geom_hbond_distance_DH
_geom_hbond_distance_HA
_geom_hbond_distance_DA
_geom_hbond_angle_DHA
_geom_hbond_site_symmetry_A
N1 H1 O2 0.87(2) 2.02(2) 2.813(2) 150(2) .
N3 H3 O1 0.86(2) 2.04(2) 2.798(2) 147(2) .

loop_
_geom_torsion_atom_site_label_1
_geom_torsion_atom_site_label_2
_geom_torsion_atom_site_label_3
_geom_torsion_atom_site_label_4
_geom_torsion
_geom_torsion_site_symmetry_1
_geom_torsion_site_symmetry_2
_geom_torsion_site_symmetry_3
_geom_torsion_site_symmetry_4
_geom_torsion_publ_flag
O1 P1 C1 N1 46.75(15) . . . . ?
C15 P1 C1 N1 168.44(13) . . . . ?
C21 P1 C1 N1 -76.30(14) . . . . ?
P1 C1 N1 N2 61.75(18) . . . . ?
C1 N1 N2 C2 -176.59(16) . . . . ?
N1 N2 C2 C3 176.89(15) . . . . ?
N1 N2 C2 C14 -1.4(3) . . . . ?
N2 C2 C3 C4 -0.2(3) . . . . ?
C14 C2 C3 C4 178.52(18) . . . . ?
N2 C2 C3 C8 -177.53(16) . . . . ?
C14 C2 C3 C8 1.2(2) . . . . ?
C8 C3 C4 C5 0.7(3) . . . . ?
C2 C3 C4 C5 -176.34(19) . . . . ?
C3 C4 C5 C6 0.3(3) . . . . ?
C4 C5 C6 C7 -0.9(3) . . . . ?
C5 C6 C7 C8 0.6(3) . . . . ?
C6 C7 C8 C3 0.4(3) . . . . ?
C6 C7 C8 C9 178.6(2) . . . . ?
C4 C3 C8 C7 -1.1(3) . . . . ?
C2 C3 C8 C7 176.54(17) . . . . ?
C4 C3 C8 C9 -179.62(17) . . . . ?
C2 C3 C8 C9 -2.0(2) . . . . ?
C7 C8 C9 C10 4.0(4) . . . . ?
C3 C8 C9 C10 -177.6(2) . . . . ?
C7 C8 C9 C14 -176.2(2) . . . . ?
C3 C8 C9 C14 2.2(2) . . . . ?
C14 C9 C10 C11 0.3(3) . . . . ?
C8 C9 C10 C11 -179.9(2) . . . . ?
C9 C10 C11 C12 0.2(4) . . . . ?
C10 C11 C12 C13 -0.3(4) . . . . ?
C11 C12 C13 C14 -0.1(3) . . . . ?
C12 C13 C14 C9 0.6(3) . . . . ?
C12 C13 C14 C2 -178.3(2) . . . . ?
C10 C9 C14 C13 -0.7(3) . . . . ?
C8 C9 C14 C13 179.50(17) . . . . ?
C10 C9 C14 C2 178.44(18) . . . . ?
C8 C9 C14 C2 -1.4(2) . . . . ?
N2 C2 C14 C13 -2.5(4) . . . . ?
C3 C2 C14 C13 179.11(19) . . . . ?
N2 C2 C14 C9 178.6(2) . . . . ?
C3 C2 C14 C9 0.15(19) . . . . ?
O1 P1 C15 C20 168.37(19) . . . . ?
C21 P1 C15 C20 -68.9(2) . . . . ?
C1 P1 C15 C20 45.9(2) . . . . ?
O1 P1 C15 C16 -13.3(2) . . . . ?
C21 P1 C15 C16 109.48(18) . . . . ?
C1 P1 C15 C16 -135.78(18) . . . . ?
C20 C15 C16 C17 -2.0(4) . . . . ?
P1 C15 C16 C17 179.6(2) . . . . ?
C15 C16 C17 C18 0.1(4) . . . . ?
C16 C17 C18 C19 1.6(4) . . . . ?
C17 C18 C19 C20 -1.2(4) . . . . ?
C16 C15 C20 C19 2.3(4) . . . . ?
P1 C15 C20 C19 -179.3(2) . . . . ?
C18 C19 C20 C15 -0.7(4) . . . . ?
O1 P1 C21 C22 11.53(17) . . . . ?
C15 P1 C21 C22 -111.42(15) . . . . ?
C1 P1 C21 C22 135.53(15) . . . . ?
O1 P1 C21 C26 -167.48(15) . . . . ?
C15 P1 C21 C26 69.56(17) . . . . ?
C1 P1 C21 C26 -43.49(17) . . . . ?
C26 C21 C22 C23 0.9(3) . . . . ?
P1 C21 C22 C23 -178.19(15) . . . . ?
C21 C22 C23 C24 0.3(3) . . . . ?
C22 C23 C24 C25 -0.9(3) . . . . ?
C23 C24 C25 C26 0.5(3) . . . . ?
C24 C25 C26 C21 0.7(3) . . . . ?
C22 C21 C26 C25 -1.3(3) . . . . ?
P1 C21 C26 C25 177.66(15) . . . . ?
O2 P2 C27 N3 38.03(16) . . . . ?
C41 P2 C27 N3 160.77(13) . . . . ?
C47 P2 C27 N3 -84.38(14) . . . . ?
P2 C27 N3 N4 65.1(2) . . . . ?
C27 N3 N4 C28 -179.11(17) . . . . ?
N3 N4 C28 C40 -178.78(17) . . . . ?
N3 N4 C28 C29 -1.5(3) . . . . ?
N4 C28 C29 C30 5.4(4) . . . . ?
C40 C28 C29 C30 -177.1(2) . . . . ?
N4 C28 C29 C34 -175.6(2) . . . . ?
C40 C28 C29 C34 1.9(2) . . . . ?
C34 C29 C30 C31 0.2(3) . . . . ?
C28 C29 C30 C31 179.19(19) . . . . ?
C29 C30 C31 C32 0.1(3) . . . . ?
C30 C31 C32 C33 0.2(3) . . . . ?
C31 C32 C33 C34 -0.7(3) . . . . ?
C32 C33 C34 C29 1.0(3) . . . . ?
C32 C33 C34 C35 -177.7(2) . . . . ?
C30 C29 C34 C33 -0.8(3) . . . . ?
C28 C29 C34 C33 -179.95(17) . . . . ?
C30 C29 C34 C35 178.20(17) . . . . ?
C28 C29 C34 C35 -1.0(2) . . . . ?
C33 C34 C35 C36 -1.3(4) . . . . ?
C29 C34 C35 C36 179.9(2) . . . . ?
C33 C34 C35 C40 178.4(2) . . . . ?
C29 C34 C35 C40 -0.4(2) . . . . ?
C40 C35 C36 C37 -1.1(3) . . . . ?
C34 C35 C36 C37 178.6(2) . . . . ?
C35 C36 C37 C38 0.6(4) . . . . ?
C36 C37 C38 C39 0.4(4) . . . . ?
C37 C38 C39 C40 -0.8(4) . . . . ?
C38 C39 C40 C35 0.3(3) . . . . ?
C38 C39 C40 C28 179.5(2) . . . . ?
C36 C35 C40 C39 0.6(3) . . . . ?
C34 C35 C40 C39 -179.12(18) . . . . ?
C36 C35 C40 C28 -178.65(19) . . . . ?
C34 C35 C40 C28 1.6(2) . . . . ?
N4 C28 C40 C39 -3.4(3) . . . . ?
C29 C28 C40 C39 178.6(2) . . . . ?
N4 C28 C40 C35 175.79(17) . . . . ?
C29 C28 C40 C35 -2.2(2) . . . . ?
O2 P2 C41 C46 -24.54(18) . . . . ?
C47 P2 C41 C46 97.96(17) . . . . ?
C27 P2 C41 C46 -148.37(16) . . . . ?
O2 P2 C41 C42 155.72(16) . . . . ?
C47 P2 C41 C42 -81.78(18) . . . . ?
C27 P2 C41 C42 31.89(19) . . . . ?
C46 C41 C42 C43 -1.2(3) . . . . ?
P2 C41 C42 C43 178.57(17) . . . . ?
C41 C42 C43 C44 -0.2(4) . . . . ?
C42 C43 C44 C45 1.3(4) . . . . ?
C43 C44 C45 C46 -1.1(4) . . . . ?
C44 C45 C46 C41 -0.3(4) . . . . ?
C42 C41 C46 C45 1.4(3) . . . . ?
P2 C41 C46 C45 -178.36(19) . . . . ?
O2 P2 C47 C48 -10.68(17) . . . . ?
C41 P2 C47 C48 -133.41(15) . . . . ?
C27 P2 C47 C48 113.04(15) . . . . ?
O2 P2 C47 C52 174.87(15) . . . . ?
C41 P2 C47 C52 52.14(17) . . . . ?
C27 P2 C47 C52 -61.41(17) . . . . ?
C52 C47 C48 C49 0.4(3) . . . . ?
P2 C47 C48 C49 -174.18(15) . . . . ?
C47 C48 C49 C50 0.7(3) . . . . ?
C48 C49 C50 C51 -1.6(3) . . . . ?
C49 C50 C51 C52 1.4(3) . . . . ?
C50 C51 C52 C47 -0.2(3) . . . . ?
C48 C47 C52 C51 -0.7(3) . . . . ?
P2 C47 C52 C51 173.68(15) . . . . ?
